data_4106865
loop_
_publ_author_name
'Weidong Rao'
'Dewi Susanti'
'Philip Wai Hong Chan'

_publ_section_title
;
 Gold-Catalyzed Tandem 1,3-Migration/[2 + 2] Cycloaddition of 1,7-Enyne
 Benzoates to Azabicyclo[4.2.0]oct-5-enes
;
_journal_name_full 'Journal of the American Chemical Society'
_journal_page_first 15248
_journal_page_last 15251
_journal_paper_doi 10.1021/ja2052304
_journal_volume 133
_journal_year 2011
_chemical_formula_moiety 'C26 H31 N O2 S'
_chemical_formula_sum 'C26 H31 N O2 S'
_chemical_formula_weight 421.58
_chemical_name_systematic
; 
 ? 
;
_space_group_IT_number 14
_symmetry_cell_setting monoclinic
_symmetry_space_group_name_Hall '-P 2ybc'
_symmetry_space_group_name_H-M 'P 1 21/c 1'
_atom_sites_solution_hydrogens geom
_atom_sites_solution_primary direct
_atom_sites_solution_secondary difmap
_audit_creation_method SHELXL-97
_cell_angle_alpha 90.00
_cell_angle_beta 112.207(3)
_cell_angle_gamma 90.00
_cell_formula_units_Z 4
_cell_length_a 15.2125(11)
_cell_length_b 10.3075(7)
_cell_length_c 16.0267(11)
_cell_measurement_reflns_used 9991
_cell_measurement_temperature 103(2)
_cell_measurement_theta_max 30.85
_cell_measurement_theta_min 2.45
_cell_volume 2326.6(3)
_computing_cell_refinement 'Bruker SAINT'
_computing_data_collection 'Bruker APEX2'
_computing_data_reduction 'Bruker SAINT'
_computing_molecular_graphics 'Bruker SHELXTL'
_computing_publication_material 'Bruker SHELXTL'
_computing_structure_refinement 'SHELXL-97 (Sheldrick, 2008)'
_computing_structure_solution 'SHELXS-97 (Sheldrick, 2008)'
_diffrn_ambient_temperature 103(2)
_diffrn_measured_fraction_theta_full 0.981
_diffrn_measured_fraction_theta_max 0.981
_diffrn_measurement_device_type 'Bruker APEX-II CCD'
_diffrn_measurement_method '\f and \w scans'
_diffrn_radiation_monochromator graphite
_diffrn_radiation_source 'fine-focus sealed tube'
_diffrn_radiation_type MoK\a
_diffrn_radiation_wavelength 0.71073
_diffrn_reflns_av_R_equivalents 0.0451
_diffrn_reflns_av_sigmaI/netI 0.0360
_diffrn_reflns_limit_h_max 22
_diffrn_reflns_limit_h_min -22
_diffrn_reflns_limit_k_max 14
_diffrn_reflns_limit_k_min -14
_diffrn_reflns_limit_l_max 23
_diffrn_reflns_limit_l_min -22
_diffrn_reflns_number 41243
_diffrn_reflns_theta_full 31.19
_diffrn_reflns_theta_max 31.19
_diffrn_reflns_theta_min 1.45
_exptl_absorpt_coefficient_mu 0.161
_exptl_absorpt_correction_T_max 0.9534
_exptl_absorpt_correction_T_min 0.9385
_exptl_absorpt_correction_type multi-scan
_exptl_absorpt_process_details sadabs
_exptl_crystal_colour colourless
_exptl_crystal_density_diffrn 1.204
_exptl_crystal_description block
_exptl_crystal_F_000 904
_exptl_crystal_size_max 0.40
_exptl_crystal_size_mid 0.32
_exptl_crystal_size_min 0.30
_refine_diff_density_max 0.446
_refine_diff_density_min -0.403
_refine_diff_density_rms 0.078
_refine_ls_extinction_method none
_refine_ls_goodness_of_fit_ref 1.064
_refine_ls_hydrogen_treatment constr
_refine_ls_matrix_type full
_refine_ls_number_parameters 275
_refine_ls_number_reflns 7385
_refine_ls_number_restraints 0
_refine_ls_restrained_S_all 1.064
_refine_ls_R_factor_all 0.0544
_refine_ls_R_factor_gt 0.0416
_refine_ls_shift/su_max 0.002
_refine_ls_shift/su_mean 0.000
_refine_ls_structure_factor_coef Fsqd
_refine_ls_weighting_details 'calc w=1/[\s^2^(Fo^2^)+(0.0672P)^2^+0.5835P] where P=(Fo^2^+2Fc^2^)/3'
_refine_ls_weighting_scheme calc
_refine_ls_wR_factor_gt 0.1102
_refine_ls_wR_factor_ref 0.1244
_reflns_number_gt 6028
_reflns_number_total 7385
_reflns_threshold_expression >2sigma(I)
_cod_data_source_file ja2052304_si_003.cif
_cod_data_source_block chan112
_cod_database_code 4106865

loop_
_symmetry_equiv_pos_as_xyz
'x, y, z'
'-x, y+1/2, -z+1/2'
'-x, -y, -z'
'x, -y-1/2, z-1/2'

loop_
_atom_site_label
_atom_site_type_symbol
_atom_site_fract_x
_atom_site_fract_y
_atom_site_fract_z
_atom_site_U_iso_or_equiv
_atom_site_adp_type
_atom_site_occupancy
_atom_site_symmetry_multiplicity
_atom_site_calc_flag
_atom_site_refinement_flags
C1 C 0.22320(8) 0.27036(10) 0.31609(7) 0.0127(2) Uani 1 1 d .
C2 C 0.25846(8) 0.39894(11) 0.34363(7) 0.0134(2) Uani 1 1 d .
C3 C 0.31282(9) 0.48582(11) 0.30449(8) 0.0181(2) Uani 1 1 d .
H3A H 0.3568 0.4324 0.2865 0.022 Uiso 1 1 calc R
H3B H 0.3514 0.5476 0.3513 0.022 Uiso 1 1 calc R
C4 C 0.24732(11) 0.56173(15) 0.22266(10) 0.0321(3) Uani 1 1 d .
H4A H 0.2100 0.5009 0.1756 0.048 Uiso 1 1 calc R
H4B H 0.2855 0.6168 0.1995 0.048 Uiso 1 1 calc R
H4C H 0.2044 0.6161 0.2404 0.048 Uiso 1 1 calc R
C5 C 0.22719(8) 0.43332(10) 0.41084(7) 0.0137(2) Uani 1 1 d .
C6 C 0.24226(8) 0.55596(11) 0.46470(8) 0.0160(2) Uani 1 1 d .
H6A H 0.1821 0.5796 0.4712 0.019 Uiso 1 1 calc R
H6B H 0.2582 0.6266 0.4310 0.019 Uiso 1 1 calc R
C7 C 0.32153(8) 0.54617(11) 0.55932(8) 0.0164(2) Uani 1 1 d .
H7 H 0.3101 0.4667 0.5896 0.020 Uiso 1 1 calc R
C8 C 0.31911(10) 0.66390(13) 0.61597(9) 0.0241(3) Uani 1 1 d .
H8A H 0.3712 0.6580 0.6750 0.036 Uiso 1 1 calc R
H8B H 0.2583 0.6662 0.6239 0.036 Uiso 1 1 calc R
H8C H 0.3262 0.7432 0.5854 0.036 Uiso 1 1 calc R
C9 C 0.41896(9) 0.53436(13) 0.55370(9) 0.0231(3) Uani 1 1 d .
H9A H 0.4354 0.6165 0.5324 0.035 Uiso 1 1 calc R
H9B H 0.4177 0.4648 0.5116 0.035 Uiso 1 1 calc R
H9C H 0.4665 0.5142 0.6135 0.035 Uiso 1 1 calc R
C10 C 0.11622(8) 0.33839(11) 0.47951(8) 0.0153(2) Uani 1 1 d .
H10A H 0.1461 0.3969 0.5316 0.018 Uiso 1 1 calc R
H10B H 0.1099 0.2515 0.5029 0.018 Uiso 1 1 calc R
C11 C 0.01973(8) 0.38922(12) 0.42203(8) 0.0176(2) Uani 1 1 d .
H11 H 0.0136 0.4789 0.4072 0.021 Uiso 1 1 calc R
C12 C -0.05703(9) 0.31583(14) 0.39100(10) 0.0253(3) Uani 1 1 d .
H12A H -0.0529 0.2259 0.4048 0.030 Uiso 1 1 calc R
H12B H -0.1164 0.3530 0.3549 0.030 Uiso 1 1 calc R
C13 C 0.17305(8) 0.22979(10) 0.36869(7) 0.0128(2) Uani 1 1 d .
C14 C 0.12657(8) 0.10535(11) 0.37335(7) 0.0140(2) Uani 1 1 d .
C15 C 0.04546(9) 0.06308(12) 0.30250(8) 0.0184(2) Uani 1 1 d .
H15 H 0.0197 0.1139 0.2493 0.022 Uiso 1 1 calc R
C16 C 0.00210(10) -0.05297(13) 0.30917(9) 0.0237(3) Uani 1 1 d .
H16 H -0.0532 -0.0811 0.2605 0.028 Uiso 1 1 calc R
C17 C 0.03916(11) -0.12808(13) 0.38659(10) 0.0261(3) Uani 1 1 d .
H17 H 0.0093 -0.2073 0.3909 0.031 Uiso 1 1 calc R
C18 C 0.12008(10) -0.08695(13) 0.45773(10) 0.0260(3) Uani 1 1 d .
H18 H 0.1458 -0.1384 0.5106 0.031 Uiso 1 1 calc R
C19 C 0.16326(9) 0.02936(12) 0.45136(8) 0.0201(2) Uani 1 1 d .
H19 H 0.2181 0.0576 0.5003 0.024 Uiso 1 1 calc R
C20 C 0.34151(8) 0.07460(11) 0.29775(8) 0.0158(2) Uani 1 1 d .
C21 C 0.32489(9) -0.04039(12) 0.33498(9) 0.0205(2) Uani 1 1 d .
H21 H 0.2621 -0.0649 0.3272 0.025 Uiso 1 1 calc R
C22 C 0.40124(10) -0.11883(12) 0.38364(9) 0.0236(3) Uani 1 1 d .
H22 H 0.3902 -0.1967 0.4098 0.028 Uiso 1 1 calc R
C23 C 0.49377(10) -0.08560(13) 0.39487(9) 0.0236(3) Uani 1 1 d .
C24 C 0.50809(10) 0.02887(13) 0.35551(10) 0.0273(3) Uani 1 1 d .
H24 H 0.5707 0.0523 0.3617 0.033 Uiso 1 1 calc R
C25 C 0.43300(9) 0.10931(12) 0.30748(9) 0.0227(3) Uani 1 1 d .
H25 H 0.4440 0.1874 0.2815 0.027 Uiso 1 1 calc R
C26 C 0.57622(11) -0.17084(15) 0.44823(12) 0.0343(3) Uani 1 1 d .
H26A H 0.5525 -0.2495 0.4671 0.051 Uiso 1 1 calc R
H26B H 0.6180 -0.1238 0.5016 0.051 Uiso 1 1 calc R
H26C H 0.6118 -0.1948 0.4107 0.051 Uiso 1 1 calc R
N1 N 0.17677(7) 0.32969(9) 0.42621(6) 0.01309(18) Uani 1 1 d .
O1 O 0.16452(6) 0.09169(9) 0.19341(6) 0.01935(18) Uani 1 1 d .
O2 O 0.27563(6) 0.25901(8) 0.18031(6) 0.01946(18) Uani 1 1 d .
S1 S 0.24484(2) 0.17551(3) 0.236486(18) 0.01408(8) Uani 1 1 d .

loop_
_atom_site_aniso_label
_atom_site_aniso_U_11
_atom_site_aniso_U_22
_atom_site_aniso_U_33
_atom_site_aniso_U_23
_atom_site_aniso_U_13
_atom_site_aniso_U_12
C1 0.0140(5) 0.0134(5) 0.0105(5) 0.0000(4) 0.0042(4) -0.0002(4)
C2 0.0135(5) 0.0129(5) 0.0129(5) 0.0019(4) 0.0039(4) -0.0001(4)
C3 0.0204(6) 0.0168(5) 0.0189(5) 0.0019(4) 0.0095(4) -0.0038(4)
C4 0.0371(8) 0.0280(7) 0.0318(7) 0.0164(6) 0.0136(6) 0.0012(6)
C5 0.0139(5) 0.0121(5) 0.0141(5) 0.0002(4) 0.0042(4) -0.0008(4)
C6 0.0162(5) 0.0132(5) 0.0180(5) -0.0019(4) 0.0058(4) 0.0001(4)
C7 0.0166(5) 0.0157(5) 0.0173(5) -0.0035(4) 0.0069(4) -0.0025(4)
C8 0.0249(6) 0.0237(6) 0.0261(7) -0.0117(5) 0.0124(5) -0.0047(5)
C9 0.0173(6) 0.0267(6) 0.0244(6) -0.0043(5) 0.0070(5) 0.0009(5)
C10 0.0163(5) 0.0186(5) 0.0125(5) -0.0002(4) 0.0072(4) -0.0005(4)
C11 0.0179(5) 0.0202(5) 0.0168(5) 0.0015(4) 0.0091(4) 0.0029(4)
C12 0.0181(6) 0.0307(7) 0.0281(7) -0.0002(5) 0.0097(5) -0.0007(5)
C13 0.0128(5) 0.0133(5) 0.0112(5) 0.0014(4) 0.0036(4) 0.0002(4)
C14 0.0156(5) 0.0134(5) 0.0141(5) -0.0003(4) 0.0069(4) -0.0014(4)
C15 0.0194(6) 0.0207(5) 0.0152(5) -0.0017(4) 0.0065(4) -0.0038(4)
C16 0.0252(6) 0.0259(6) 0.0215(6) -0.0062(5) 0.0105(5) -0.0107(5)
C17 0.0344(7) 0.0186(6) 0.0302(7) -0.0020(5) 0.0177(6) -0.0107(5)
C18 0.0326(7) 0.0207(6) 0.0256(6) 0.0073(5) 0.0118(6) -0.0033(5)
C19 0.0207(6) 0.0194(6) 0.0181(5) 0.0039(4) 0.0051(5) -0.0021(4)
C20 0.0174(5) 0.0143(5) 0.0167(5) -0.0021(4) 0.0076(4) 0.0000(4)
C21 0.0211(6) 0.0179(5) 0.0252(6) 0.0007(5) 0.0119(5) -0.0007(4)
C22 0.0269(6) 0.0170(6) 0.0290(7) 0.0033(5) 0.0130(5) 0.0028(5)
C23 0.0232(6) 0.0194(6) 0.0273(6) -0.0012(5) 0.0086(5) 0.0033(5)
C24 0.0178(6) 0.0234(6) 0.0394(8) 0.0005(5) 0.0095(5) -0.0008(5)
C25 0.0211(6) 0.0186(6) 0.0297(7) 0.0006(5) 0.0112(5) -0.0031(5)
C26 0.0277(7) 0.0277(7) 0.0437(9) 0.0058(6) 0.0091(7) 0.0089(6)
N1 0.0131(4) 0.0142(4) 0.0118(4) 0.0000(3) 0.0046(3) -0.0010(3)
O1 0.0197(4) 0.0233(4) 0.0142(4) -0.0051(3) 0.0055(3) -0.0053(3)
O2 0.0250(5) 0.0214(4) 0.0149(4) 0.0018(3) 0.0109(3) -0.0018(3)
S1 0.01630(14) 0.01569(14) 0.01085(13) -0.00087(9) 0.00579(10) -0.00135(10)

loop_
_atom_type_symbol
_atom_type_description
_atom_type_scat_dispersion_real
_atom_type_scat_dispersion_imag
_atom_type_scat_source
C C 0.0033 0.0016 'International Tables Vol C Tables 4.2.6.8 and 6.1.1.4'
H H 0.0000 0.0000 'International Tables Vol C Tables 4.2.6.8 and 6.1.1.4'
N N 0.0061 0.0033 'International Tables Vol C Tables 4.2.6.8 and 6.1.1.4'
O O 0.0106 0.0060 'International Tables Vol C Tables 4.2.6.8 and 6.1.1.4'
S S 0.1246 0.1234 'International Tables Vol C Tables 4.2.6.8 and 6.1.1.4'

loop_
_geom_angle_atom_site_label_1
_geom_angle_atom_site_label_2
_geom_angle_atom_site_label_3
_geom_angle
C13 C1 C2 108.45(9)
C13 C1 S1 125.00(8)
C2 C1 S1 126.43(8)
C5 C2 C1 106.17(9)
C5 C2 C3 125.33(10)
C1 C2 C3 128.37(10)
C2 C3 C4 112.27(10)
C2 C3 H3A 109.2
C4 C3 H3A 109.2
C2 C3 H3B 109.2
C4 C3 H3B 109.2
H3A C3 H3B 107.9
C3 C4 H4A 109.5
C3 C4 H4B 109.5
H4A C4 H4B 109.5
C3 C4 H4C 109.5
H4A C4 H4C 109.5
H4B C4 H4C 109.5
C2 C5 N1 108.51(10)
C2 C5 C6 130.10(10)
N1 C5 C6 121.37(10)
C5 C6 C7 113.79(9)
C5 C6 H6A 108.8
C7 C6 H6A 108.8
C5 C6 H6B 108.8
C7 C6 H6B 108.8
H6A C6 H6B 107.7
C9 C7 C8 109.99(10)
C9 C7 C6 111.31(10)
C8 C7 C6 110.33(10)
C9 C7 H7 108.4
C8 C7 H7 108.4
C6 C7 H7 108.4
C7 C8 H8A 109.5
C7 C8 H8B 109.5
H8A C8 H8B 109.5
C7 C8 H8C 109.5
H8A C8 H8C 109.5
H8B C8 H8C 109.5
C7 C9 H9A 109.5
C7 C9 H9B 109.5
H9A C9 H9B 109.5
C7 C9 H9C 109.5
H9A C9 H9C 109.5
H9B C9 H9C 109.5
N1 C10 C11 110.18(9)
N1 C10 H10A 109.6
C11 C10 H10A 109.6
N1 C10 H10B 109.6
C11 C10 H10B 109.6
H10A C10 H10B 108.1
C12 C11 C10 123.45(12)
C12 C11 H11 118.3
C10 C11 H11 118.3
C11 C12 H12A 120.0
C11 C12 H12B 120.0
H12A C12 H12B 120.0
N1 C13 C1 106.74(9)
N1 C13 C14 121.13(9)
C1 C13 C14 132.04(10)
C15 C14 C19 118.94(11)
C15 C14 C13 121.50(10)
C19 C14 C13 119.54(10)
C16 C15 C14 120.41(11)
C16 C15 H15 119.8
C14 C15 H15 119.8
C17 C16 C15 120.30(12)
C17 C16 H16 119.8
C15 C16 H16 119.8
C16 C17 C18 119.82(12)
C16 C17 H17 120.1
C18 C17 H17 120.1
C19 C18 C17 119.96(12)
C19 C18 H18 120.0
C17 C18 H18 120.0
C18 C19 C14 120.56(12)
C18 C19 H19 119.7
C14 C19 H19 119.7
C25 C20 C21 120.54(11)
C25 C20 S1 119.99(9)
C21 C20 S1 119.47(9)
C22 C21 C20 119.20(11)
C22 C21 H21 120.4
C20 C21 H21 120.4
C21 C22 C23 121.31(12)
C21 C22 H22 119.3
C23 C22 H22 119.3
C22 C23 C24 118.24(12)
C22 C23 C26 120.95(12)
C24 C23 C26 120.81(13)
C25 C24 C23 121.40(12)
C25 C24 H24 119.3
C23 C24 H24 119.3
C24 C25 C20 119.30(12)
C24 C25 H25 120.4
C20 C25 H25 120.4
C23 C26 H26A 109.5
C23 C26 H26B 109.5
H26A C26 H26B 109.5
C23 C26 H26C 109.5
H26A C26 H26C 109.5
H26B C26 H26C 109.5
C13 N1 C5 110.11(9)
C13 N1 C10 123.99(9)
C5 N1 C10 124.21(9)
O1 S1 O2 118.30(5)
O1 S1 C1 109.14(5)
O2 S1 C1 108.59(5)
O1 S1 C20 106.88(6)
O2 S1 C20 107.41(5)
C1 S1 C20 105.82(5)

loop_
_geom_bond_atom_site_label_1
_geom_bond_atom_site_label_2
_geom_bond_distance
C1 C13 1.3978(14)
C1 C2 1.4353(15)
C1 S1 1.7348(11)
C2 C5 1.3783(15)
C2 C3 1.5070(15)
C3 C4 1.5288(18)
C3 H3A 0.9900
C3 H3B 0.9900
C4 H4A 0.9800
C4 H4B 0.9800
C4 H4C 0.9800
C5 N1 1.3902(14)
C5 C6 1.4986(15)
C6 C7 1.5433(17)
C6 H6A 0.9900
C6 H6B 0.9900
C7 C9 1.5234(17)
C7 C8 1.5243(16)
C7 H7 1.0000
C8 H8A 0.9800
C8 H8B 0.9800
C8 H8C 0.9800
C9 H9A 0.9800
C9 H9B 0.9800
C9 H9C 0.9800
C10 N1 1.4769(14)
C10 C11 1.5018(16)
C10 H10A 0.9900
C10 H10B 0.9900
C11 C12 1.3208(18)
C11 H11 0.9500
C12 H12A 0.9500
C12 H12B 0.9500
C13 N1 1.3688(14)
C13 C14 1.4801(15)
C14 C15 1.3939(16)
C14 C19 1.4002(16)
C15 C16 1.3895(17)
C15 H15 0.9500
C16 C17 1.388(2)
C16 H16 0.9500
C17 C18 1.391(2)
C17 H17 0.9500
C18 C19 1.3891(17)
C18 H18 0.9500
C19 H19 0.9500
C20 C25 1.3877(17)
C20 C21 1.3924(16)
C20 S1 1.7654(12)
C21 C22 1.3879(18)
C21 H21 0.9500
C22 C23 1.3926(19)
C22 H22 0.9500
C23 C24 1.3933(19)
C23 C26 1.5052(19)
C24 C25 1.3858(19)
C24 H24 0.9500
C25 H25 0.9500
C26 H26A 0.9800
C26 H26B 0.9800
C26 H26C 0.9800
O1 S1 1.4416(9)
O2 S1 1.4456(8)

loop_
_cod_related_entry_id
_cod_related_entry_database
_cod_related_entry_code
1 ChemSpider 30660274
